data_4315268
loop_
_publ_author_name
'Shahana Chatterjee'
'Patrick J. Carroll'
'Larry G. Sneddon'

_publ_section_title
;
 Metal-Catalyzed Decaborane-Alkyne Hydroboration Reactions: Efficient
 Routes to Alkenyldecaboranes
;
_journal_name_full 'Inorganic Chemistry'
_journal_page_first 3095
_journal_page_last 3097
_journal_paper_doi 10.1021/ic100323e
_journal_volume 49
_journal_year 2010
_chemical_formula_sum 'C18 H42 B10'
_chemical_formula_weight 366.62
_space_group_IT_number 2
_symmetry_cell_setting triclinic
_symmetry_Int_Tables_number 2
_symmetry_space_group_name_Hall '-P 1'
_symmetry_space_group_name_H-M 'P -1'
_atom_sites_solution_hydrogens geom
_atom_sites_solution_primary direct
_audit_creation_method SHELXL-97
_cell_angle_alpha 97.650(6)
_cell_angle_beta 96.083(5)
_cell_angle_gamma 90.370(4)
_cell_formula_units_Z 4
_cell_length_a 10.9921(17)
_cell_length_b 12.957(2)
_cell_length_c 17.301(3)
_cell_measurement_temperature 143(1)
_cell_volume 2427.9(7)
_computing_data_collection 'CrystalClear (Rigaku, 1999)'
_computing_data_reduction 'CrystalClear (Rigaku, 1999)'
_computing_structure_refinement 'SHELXL-97 (Sheldrick, 1997)'
_computing_structure_solution 'SIR97 (Altomare, 1999)'
_diffrn_ambient_temperature 143(1)
_diffrn_measured_fraction_theta_full 0.985
_diffrn_measured_fraction_theta_max 0.985
_diffrn_measurement_device 'CCD Area Detector'
_diffrn_measurement_device_type 'Rigaku Mercury'
_diffrn_measurement_method 'phi and omega rotations'
_diffrn_radiation_monochromator graphite
_diffrn_radiation_source 'rotating anode'
_diffrn_radiation_type MoK\a
_diffrn_radiation_wavelength 0.71073
_diffrn_reflns_av_R_equivalents 0.0187
_diffrn_reflns_av_sigmaI/netI 0.0322
_diffrn_reflns_limit_h_max 10
_diffrn_reflns_limit_h_min -13
_diffrn_reflns_limit_k_max 14
_diffrn_reflns_limit_k_min -15
_diffrn_reflns_limit_l_max 20
_diffrn_reflns_limit_l_min -20
_diffrn_reflns_number 18403
_diffrn_reflns_theta_full 25.01
_diffrn_reflns_theta_max 25.01
_diffrn_reflns_theta_min 2.56
_exptl_absorpt_coefficient_mu 0.049
_exptl_absorpt_correction_T_max 1.0000
_exptl_absorpt_correction_T_min 0.8551
_exptl_absorpt_correction_type multi-scan
_exptl_absorpt_process_details
;  Shape and scale corrections using equivalent reflections.
   Shape function based on spherical harmonics.
   Highest even and odd order for spherical harmonics:  4  and  3
   Laue group:  1-
   Friedel opposites are equivalent.
;
_exptl_crystal_colour colorless
_exptl_crystal_density_diffrn 1.003
_exptl_crystal_density_method 'not measured'
_exptl_crystal_description plate
_exptl_crystal_F_000 800
_exptl_crystal_size_max 0.40
_exptl_crystal_size_mid 0.35
_exptl_crystal_size_min 0.06
_refine_diff_density_max 0.158
_refine_diff_density_min -0.157
_refine_diff_density_rms 0.031
_refine_ls_extinction_method none
_refine_ls_goodness_of_fit_ref 1.045
_refine_ls_hydrogen_treatment refall
_refine_ls_matrix_type full
_refine_ls_number_parameters 842
_refine_ls_number_reflns 8434
_refine_ls_number_restraints 0
_refine_ls_restrained_S_all 1.045
_refine_ls_R_factor_all 0.0558
_refine_ls_R_factor_gt 0.0448
_refine_ls_shift/su_max 0.002
_refine_ls_shift/su_mean 0.000
_refine_ls_structure_factor_coef Fsqd
_refine_ls_weighting_details 'calc w=1/[\s^2^(Fo^2^)+(0.0621P)^2^+0.3265P] where P=(Fo^2^+2Fc^2^)/3'
_refine_ls_weighting_scheme calc
_refine_ls_wR_factor_gt 0.1101
_refine_ls_wR_factor_ref 0.1208
_reflns_number_gt 6926
_reflns_number_total 8434
_reflns_threshold_expression >2sigma(I)
_cod_data_source_file ic100323e_si_002_1.cif
_cod_data_source_block UP3342
_cod_depositor_comments
;
The following automatic conversions were performed:

data name '_atom_site_symetry_multiplicity' was replaced with
'_atom_site_symmetry_multiplicity' as specified in the replacement
file 'data/replacement-values/replacement_tags.lst'.

Automatic conversion script
Id: cif_correct_tags 9268 2022-04-12 08:56:07Z antanas 
;
_cod_original_cell_volume 2427.8(7)
_cod_original_sg_symbol_H-M 'P -1 '
_cod_database_code 4315268

loop_
_symmetry_equiv_pos_as_xyz
'x, y, z'
'-x, -y, -z'

loop_
_atom_site_label
_atom_site_type_symbol
_atom_site_fract_x
_atom_site_fract_y
_atom_site_fract_z
_atom_site_U_iso_or_equiv
_atom_site_adp_type
_atom_site_occupancy
_atom_site_symmetry_multiplicity
_atom_site_calc_flag
_atom_site_refinement_flags
_atom_site_disorder_assembly
_atom_site_disorder_group
B1 B 0.58663(14) 0.33008(11) 0.49724(9) 0.0295(3) Uani 1 1 d . . .
B2 B 0.68033(14) 0.38337(11) 0.58403(9) 0.0298(3) Uani 1 1 d . . .
B3 B 0.68512(14) 0.43891(11) 0.49535(9) 0.0305(3) Uani 1 1 d . . .
B4 B 0.64450(14) 0.35084(11) 0.40778(9) 0.0300(3) Uani 1 1 d . . .
B5 B 0.66525(14) 0.24522(11) 0.55498(8) 0.0296(3) Uani 1 1 d . . .
B6 B 0.80668(14) 0.30652(11) 0.60161(8) 0.0287(3) Uani 1 1 d . . .
B7 B 0.82269(14) 0.41907(11) 0.55186(9) 0.0302(3) Uani 1 1 d . . .
B8 B 0.79879(14) 0.39769(11) 0.43491(9) 0.0310(3) Uani 1 1 d . . .
B9 B 0.76238(13) 0.26652(11) 0.38610(8) 0.0287(3) Uani 1 1 d . . .
B10 B 0.64173(14) 0.22375(11) 0.43805(8) 0.0290(3) Uani 1 1 d . . .
C1 C 0.88321(12) 0.27951(10) 0.67742(7) 0.0320(3) Uani 1 1 d . . .
C2 C 0.89403(15) 0.18067(12) 0.68948(9) 0.0426(4) Uani 1 1 d . . .
C3 C 0.94687(13) 0.36631(12) 0.73504(8) 0.0380(3) Uani 1 1 d . . .
C4 C 0.86107(13) 0.44032(10) 0.77903(7) 0.0327(3) Uani 1 1 d . . .
C5 C 0.93563(15) 0.52132(12) 0.83817(9) 0.0442(4) Uani 1 1 d . . .
C6 C 0.85602(17) 0.59564(12) 0.88608(10) 0.0505(4) Uani 1 1 d . . .
C7 C 0.76679(18) 0.53622(13) 0.92637(10) 0.0523(4) Uani 1 1 d . . .
C8 C 0.69060(16) 0.45800(13) 0.86663(10) 0.0488(4) Uani 1 1 d . . .
C9 C 0.77178(15) 0.38281(11) 0.82073(9) 0.0401(3) Uani 1 1 d . . .
C10 C 0.80538(12) 0.21226(10) 0.30738(7) 0.0330(3) Uani 1 1 d . . .
C11 C 0.82200(16) 0.11012(12) 0.29702(9) 0.0462(4) Uani 1 1 d . . .
C12 C 0.82839(13) 0.27897(12) 0.24440(8) 0.0367(3) Uani 1 1 d . . .
C13 C 0.71167(13) 0.30123(11) 0.19176(8) 0.0341(3) Uani 1 1 d . . .
C14 C 0.73424(15) 0.38942(12) 0.14424(9) 0.0400(3) Uani 1 1 d . . .
C15 C 0.62101(16) 0.41119(12) 0.09026(9) 0.0450(4) Uani 1 1 d . . .
C16 C 0.57608(16) 0.31411(13) 0.03567(9) 0.0460(4) Uani 1 1 d . . .
C17 C 0.55137(19) 0.22578(16) 0.08212(11) 0.0608(5) Uani 1 1 d . . .
C18 C 0.66367(18) 0.20449(13) 0.13679(10) 0.0498(4) Uani 1 1 d . . .
B1' B 0.08710(14) 0.17028(11) 0.49893(9) 0.0294(3) Uani 1 1 d . . .
B2' B 0.14998(14) 0.11692(11) 0.41174(8) 0.0293(3) Uani 1 1 d . . .
B3' B 0.18345(14) 0.06074(11) 0.50006(9) 0.0302(3) Uani 1 1 d . . .
B4' B 0.17457(14) 0.14867(11) 0.58797(9) 0.0301(3) Uani 1 1 d . . .
B5' B 0.14740(14) 0.25495(11) 0.44101(9) 0.0302(3) Uani 1 1 d . . .
B6' B 0.27172(14) 0.19337(11) 0.39372(8) 0.0296(3) Uani 1 1 d . . .
B7' B 0.30223(14) 0.08047(11) 0.44313(8) 0.0303(3) Uani 1 1 d . . .
B8' B 0.31839(14) 0.10147(11) 0.56023(9) 0.0302(3) Uani 1 1 d . . .
B9' B 0.30163(14) 0.23234(11) 0.60935(8) 0.0288(3) Uani 1 1 d . . .
B10' B 0.16438(14) 0.27597(11) 0.55817(8) 0.0296(3) Uani 1 1 d . . .
C1' C 0.32266(13) 0.22007(11) 0.31729(7) 0.0354(3) Uani 1 1 d . . .
C2' C 0.33018(16) 0.31861(13) 0.30454(9) 0.0488(4) Uani 1 1 d . . .
C3' C 0.36489(14) 0.13257(13) 0.25967(8) 0.0421(4) Uani 1 1 d . . .
C4' C 0.26291(13) 0.05699(10) 0.21819(7) 0.0332(3) Uani 1 1 d . . .
C5' C 0.31456(16) -0.02663(13) 0.16021(9) 0.0494(4) Uani 1 1 d . . .
C6' C 0.21686(18) -0.10228(13) 0.11624(10) 0.0543(4) Uani 1 1 d . . .
C7' C 0.11361(17) -0.04614(13) 0.07535(9) 0.0499(4) Uani 1 1 d . . .
C8' C 0.06097(15) 0.03526(13) 0.13368(10) 0.0492(4) Uani 1 1 d . . .
C9' C 0.15934(14) 0.11234(11) 0.17634(9) 0.0384(3) Uani 1 1 d . . .
C10' C 0.37226(12) 0.28646(10) 0.68773(7) 0.0319(3) Uani 1 1 d . . .
C11' C 0.39273(16) 0.38875(12) 0.69833(9) 0.0454(4) Uani 1 1 d . . .
C12' C 0.41735(13) 0.22074(12) 0.75086(8) 0.0353(3) Uani 1 1 d . . .
C13' C 0.31808(12) 0.18958(10) 0.80042(7) 0.0319(3) Uani 1 1 d . . .
C14' C 0.37039(14) 0.11665(11) 0.85795(8) 0.0364(3) Uani 1 1 d . . .
C15' C 0.27918(15) 0.08812(11) 0.91278(8) 0.0401(3) Uani 1 1 d . . .
C16' C 0.22547(15) 0.18418(12) 0.95575(8) 0.0380(3) Uani 1 1 d . . .
C17' C 0.16915(14) 0.25384(13) 0.89759(8) 0.0400(3) Uani 1 1 d . . .
C18' C 0.26272(13) 0.28431(11) 0.84501(8) 0.0354(3) Uani 1 1 d . . .
H1 H 0.4863(13) 0.3281(10) 0.4991(8) 0.035(4) Uiso 1 1 d . . .
H2 H 0.6383(13) 0.4241(10) 0.6331(8) 0.035(4) Uiso 1 1 d . . .
H3 H 0.6606(12) 0.5214(11) 0.4959(8) 0.034(3) Uiso 1 1 d . . .
H4 H 0.5855(13) 0.3758(10) 0.3606(8) 0.035(4) Uiso 1 1 d . . .
H5 H 0.6185(13) 0.1897(10) 0.5845(8) 0.035(3) Uiso 1 1 d . . .
H7 H 0.8823(13) 0.4836(10) 0.5793(8) 0.035(4) Uiso 1 1 d . . .
H8 H 0.8486(13) 0.4514(11) 0.4049(8) 0.039(4) Uiso 1 1 d . . .
H10 H 0.5860(13) 0.1577(11) 0.4098(8) 0.035(3) Uiso 1 1 d . . .
H56 H 0.7744(13) 0.2202(11) 0.5550(8) 0.038(4) Uiso 1 1 d . . .
H67 H 0.8814(13) 0.3356(10) 0.5520(8) 0.038(4) Uiso 1 1 d . . .
H89 H 0.8545(13) 0.3139(11) 0.4309(8) 0.038(4) Uiso 1 1 d . . .
H910 H 0.7511(13) 0.1981(10) 0.4344(7) 0.034(4) Uiso 1 1 d . . .
H2a H 0.9444(16) 0.1618(12) 0.7375(10) 0.057(5) Uiso 1 1 d . . .
H2b H 0.8521(15) 0.1213(13) 0.6510(10) 0.054(5) Uiso 1 1 d . . .
H3a H 1.0001(15) 0.4097(12) 0.7069(9) 0.049(4) Uiso 1 1 d . . .
H3b H 1.0021(14) 0.3353(11) 0.7741(9) 0.044(4) Uiso 1 1 d . . .
H4a H 0.8118(13) 0.4777(10) 0.7389(8) 0.035(4) Uiso 1 1 d . . .
H5a H 0.9907(16) 0.4850(13) 0.8758(10) 0.057(5) Uiso 1 1 d . . .
H5b H 0.9922(16) 0.5621(13) 0.8108(10) 0.057(5) Uiso 1 1 d . . .
H6a H 0.9107(17) 0.6454(14) 0.9263(11) 0.067(5) Uiso 1 1 d . . .
H6b H 0.8097(18) 0.6404(15) 0.8492(11) 0.075(6) Uiso 1 1 d . . .
H7a H 0.7148(17) 0.5843(14) 0.9556(11) 0.064(5) Uiso 1 1 d . . .
H7b H 0.8197(17) 0.4987(14) 0.9645(11) 0.066(5) Uiso 1 1 d . . .
H8a H 0.6393(17) 0.4976(13) 0.8263(10) 0.063(5) Uiso 1 1 d . . .
H8b H 0.6334(18) 0.4180(14) 0.8936(11) 0.069(5) Uiso 1 1 d . . .
H9a H 0.8229(15) 0.3424(12) 0.8584(10) 0.053(4) Uiso 1 1 d . . .
H9b H 0.7209(16) 0.3338(13) 0.7804(10) 0.057(5) Uiso 1 1 d . . .
H11a H 0.8528(16) 0.0728(13) 0.2486(10) 0.057(5) Uiso 1 1 d . . .
H11b H 0.8044(15) 0.0647(12) 0.3375(10) 0.051(4) Uiso 1 1 d . . .
H12a H 0.8877(16) 0.2418(12) 0.2076(9) 0.054(4) Uiso 1 1 d . . .
H12b H 0.8657(13) 0.3483(12) 0.2697(8) 0.038(4) Uiso 1 1 d . . .
H13 H 0.6465(14) 0.3230(11) 0.2265(9) 0.042(4) Uiso 1 1 d . . .
H14a H 0.7621(16) 0.4536(14) 0.1795(10) 0.056(5) Uiso 1 1 d . . .
H14b H 0.8032(16) 0.3675(12) 0.1097(9) 0.049(4) Uiso 1 1 d . . .
H15a H 0.5513(18) 0.4351(14) 0.1225(11) 0.067(5) Uiso 1 1 d . . .
H15b H 0.6393(16) 0.4686(14) 0.0597(10) 0.060(5) Uiso 1 1 d . . .
H16a H 0.6438(17) 0.2939(13) -0.0010(10) 0.059(5) Uiso 1 1 d . . .
H16b H 0.5023(16) 0.3276(12) 0.0023(9) 0.053(4) Uiso 1 1 d . . .
H17a H 0.482(2) 0.2489(16) 0.1156(12) 0.080(7) Uiso 1 1 d . . .
H17b H 0.5214(19) 0.1611(16) 0.0469(12) 0.083(6) Uiso 1 1 d . . .
H18a H 0.7328(16) 0.1817(12) 0.1066(9) 0.048(5) Uiso 1 1 d . . .
H18b H 0.6455(16) 0.1471(14) 0.1658(10) 0.062(5) Uiso 1 1 d . . .
H1' H -0.0126(13) 0.1725(10) 0.4983(7) 0.034(3) Uiso 1 1 d . . .
H2' H 0.0903(13) 0.0748(10) 0.3625(8) 0.036(4) Uiso 1 1 d . . .
H3' H 0.1557(13) -0.0207(11) 0.4995(8) 0.037(4) Uiso 1 1 d . . .
H4' H 0.1285(13) 0.1233(11) 0.6358(8) 0.039(4) Uiso 1 1 d . . .
H5' H 0.0925(13) 0.3103(11) 0.4115(8) 0.038(4) Uiso 1 1 d . . .
H7' H 0.3524(13) 0.0176(11) 0.4141(8) 0.039(4) Uiso 1 1 d . . .
H8' H 0.3770(13) 0.0481(10) 0.5891(8) 0.038(4) Uiso 1 1 d . . .
H10' H 0.1192(12) 0.3413(10) 0.5853(7) 0.031(3) Uiso 1 1 d . . .
H56' H 0.2547(14) 0.2785(11) 0.4398(8) 0.040(4) Uiso 1 1 d . . .
H67' H 0.3619(13) 0.1634(11) 0.4424(8) 0.038(4) Uiso 1 1 d . . .
H89' H 0.3773(13) 0.1853(10) 0.5648(8) 0.035(4) Uiso 1 1 d . . .
H910' H 0.2742(14) 0.3013(11) 0.5608(8) 0.042(4) Uiso 1 1 d . . .
H2a' H 0.3646(16) 0.3365(13) 0.2576(10) 0.060(5) Uiso 1 1 d . . .
H2b' H 0.3014(16) 0.3781(13) 0.3433(10) 0.056(5) Uiso 1 1 d . . .
H3a' H 0.4298(16) 0.0893(13) 0.2879(10) 0.058(5) Uiso 1 1 d . . .
H3b' H 0.4035(16) 0.1645(13) 0.2173(10) 0.056(5) Uiso 1 1 d . . .
H4a' H 0.2303(13) 0.0211(10) 0.2589(8) 0.036(4) Uiso 1 1 d . . .
H5a' H 0.3545(16) 0.0117(13) 0.1212(10) 0.060(5) Uiso 1 1 d . . .
H5b' H 0.3788(17) -0.0648(14) 0.1897(10) 0.066(5) Uiso 1 1 d . . .
H6a' H 0.2518(18) -0.1535(15) 0.0780(11) 0.071(5) Uiso 1 1 d . . .
H6b' H 0.1874(18) -0.1421(14) 0.1557(11) 0.071(6) Uiso 1 1 d . . .
H7a' H 0.0486(17) -0.0977(14) 0.0502(10) 0.060(5) Uiso 1 1 d . . .
H7b' H 0.1472(17) -0.0118(14) 0.0328(11) 0.068(5) Uiso 1 1 d . . .
H8a' H 0.0217(17) -0.0033(14) 0.1758(11) 0.068(5) Uiso 1 1 d . . .
H8b' H -0.0040(19) 0.0747(15) 0.1062(11) 0.075(6) Uiso 1 1 d . . .
H9a' H 0.1960(15) 0.1531(12) 0.1377(10) 0.053(4) Uiso 1 1 d . . .
H9b' H 0.1243(16) 0.1641(13) 0.2161(10) 0.054(4) Uiso 1 1 d . . .
H11a' H 0.4417(16) 0.4251(13) 0.7471(10) 0.057(5) Uiso 1 1 d . . .
H11b' H 0.3636(15) 0.4325(12) 0.6592(10) 0.052(4) Uiso 1 1 d . . .
H12a' H 0.4831(15) 0.2613(12) 0.7882(9) 0.046(4) Uiso 1 1 d . . .
H12b' H 0.4543(14) 0.1561(11) 0.7265(8) 0.039(4) Uiso 1 1 d . . .
H13' H 0.2513(14) 0.1521(11) 0.7654(8) 0.041(4) Uiso 1 1 d . . .
H14a' H 0.3995(15) 0.0530(13) 0.8285(9) 0.048(4) Uiso 1 1 d . . .
H14b' H 0.4436(14) 0.1537(11) 0.8904(8) 0.039(4) Uiso 1 1 d . . .
H15a' H 0.2119(16) 0.0441(13) 0.8803(9) 0.053(4) Uiso 1 1 d . . .
H15b' H 0.3215(14) 0.0438(12) 0.9527(9) 0.048(4) Uiso 1 1 d . . .
H16a' H 0.2921(14) 0.2233(11) 0.9923(8) 0.041(4) Uiso 1 1 d . . .
H16b' H 0.1608(16) 0.1644(12) 0.9891(9) 0.053(5) Uiso 1 1 d . . .
H17a' H 0.0994(15) 0.2131(12) 0.8642(9) 0.045(4) Uiso 1 1 d . . .
H17b' H 0.1345(15) 0.3158(13) 0.9246(9) 0.052(4) Uiso 1 1 d . . .
H18a' H 0.2248(15) 0.3291(12) 0.8073(9) 0.052(4) Uiso 1 1 d . . .
H18b' H 0.3335(14) 0.3261(11) 0.8782(9) 0.041(4) Uiso 1 1 d . . .

loop_
_atom_site_aniso_label
_atom_site_aniso_U_11
_atom_site_aniso_U_22
_atom_site_aniso_U_33
_atom_site_aniso_U_23
_atom_site_aniso_U_13
_atom_site_aniso_U_12
B1 0.0249(8) 0.0261(7) 0.0369(8) 0.0025(6) 0.0032(6) 0.0029(6)
B2 0.0289(8) 0.0258(7) 0.0346(8) 0.0017(6) 0.0057(6) 0.0028(6)
B3 0.0309(8) 0.0232(7) 0.0377(8) 0.0041(6) 0.0043(6) 0.0025(6)
B4 0.0285(8) 0.0271(7) 0.0341(7) 0.0054(6) -0.0005(6) 0.0021(6)
B5 0.0281(8) 0.0259(7) 0.0353(7) 0.0030(6) 0.0069(6) 0.0010(6)
B6 0.0291(8) 0.0252(7) 0.0315(7) -0.0003(6) 0.0076(6) 0.0009(6)
B7 0.0293(8) 0.0248(7) 0.0355(7) 0.0000(6) 0.0037(6) -0.0009(6)
B8 0.0315(8) 0.0260(7) 0.0356(8) 0.0060(6) 0.0021(6) -0.0003(6)
B9 0.0272(8) 0.0286(7) 0.0300(7) 0.0051(6) 0.0002(6) 0.0003(6)
B10 0.0263(8) 0.0255(7) 0.0342(7) 0.0018(6) 0.0016(6) -0.0004(6)
C1 0.0286(7) 0.0387(7) 0.0292(6) 0.0023(5) 0.0072(5) 0.0075(6)
C2 0.0529(10) 0.0424(9) 0.0341(7) 0.0086(6) 0.0069(7) 0.0137(7)
C3 0.0299(8) 0.0504(9) 0.0322(7) 0.0023(6) 0.0008(6) 0.0038(7)
C4 0.0352(8) 0.0319(7) 0.0301(6) 0.0020(6) 0.0018(6) -0.0014(6)
C5 0.0446(9) 0.0463(9) 0.0392(8) -0.0015(7) 0.0030(7) -0.0109(7)
C6 0.0634(11) 0.0386(9) 0.0460(9) -0.0058(7) 0.0043(8) -0.0069(8)
C7 0.0658(12) 0.0462(9) 0.0436(9) -0.0077(7) 0.0170(8) 0.0021(8)
C8 0.0506(10) 0.0442(9) 0.0517(9) -0.0045(7) 0.0207(8) -0.0035(8)
C9 0.0439(9) 0.0346(8) 0.0413(8) -0.0016(7) 0.0116(7) -0.0049(7)
C10 0.0283(7) 0.0386(7) 0.0308(6) 0.0028(6) 0.0005(5) 0.0033(6)
C11 0.0592(11) 0.0432(9) 0.0355(8) 0.0009(7) 0.0064(7) 0.0157(8)
C12 0.0328(8) 0.0461(8) 0.0312(7) 0.0048(6) 0.0044(6) -0.0008(7)
C13 0.0323(8) 0.0395(7) 0.0309(7) 0.0046(6) 0.0053(6) -0.0003(6)
C14 0.0449(9) 0.0357(8) 0.0391(7) 0.0052(6) 0.0032(7) -0.0029(7)
C15 0.0517(10) 0.0447(9) 0.0403(8) 0.0110(7) 0.0055(7) 0.0072(7)
C16 0.0465(10) 0.0542(9) 0.0370(8) 0.0113(7) -0.0038(7) -0.0010(8)
C17 0.0636(13) 0.0624(11) 0.0539(10) 0.0213(9) -0.0202(10) -0.0232(10)
C18 0.0598(11) 0.0403(9) 0.0472(9) 0.0129(7) -0.0111(8) -0.0114(8)
B1' 0.0243(8) 0.0265(7) 0.0369(8) 0.0020(6) 0.0043(6) -0.0014(6)
B2' 0.0283(8) 0.0251(7) 0.0337(7) 0.0011(6) 0.0029(6) -0.0031(6)
B3' 0.0302(8) 0.0234(7) 0.0378(8) 0.0054(6) 0.0058(6) -0.0022(6)
B4' 0.0290(8) 0.0278(7) 0.0341(7) 0.0045(6) 0.0064(6) -0.0022(6)
B5' 0.0266(8) 0.0278(7) 0.0355(8) 0.0036(6) 0.0006(6) -0.0007(6)
B6' 0.0288(8) 0.0267(7) 0.0318(7) 0.0010(6) 0.0001(6) -0.0022(6)
B7' 0.0301(8) 0.0259(7) 0.0341(7) 0.0011(6) 0.0041(6) -0.0012(6)
B8' 0.0304(8) 0.0258(7) 0.0351(7) 0.0057(6) 0.0047(6) 0.0004(6)
B9' 0.0294(8) 0.0275(7) 0.0309(7) 0.0060(6) 0.0070(6) -0.0009(6)
B10' 0.0281(8) 0.0258(7) 0.0350(7) 0.0022(6) 0.0057(6) 0.0001(6)
C1' 0.0305(7) 0.0444(8) 0.0298(6) 0.0049(6) -0.0026(5) -0.0095(6)
C2' 0.0570(11) 0.0528(10) 0.0371(8) 0.0134(7) -0.0014(7) -0.0193(8)
C3' 0.0314(8) 0.0629(10) 0.0317(7) 0.0038(7) 0.0050(6) -0.0030(7)
C4' 0.0349(8) 0.0373(7) 0.0283(6) 0.0058(6) 0.0055(6) 0.0025(6)
C5' 0.0509(10) 0.0546(10) 0.0425(8) 0.0012(7) 0.0097(8) 0.0158(8)
C6' 0.0789(13) 0.0383(9) 0.0461(9) -0.0037(7) 0.0205(9) 0.0042(8)
C7' 0.0572(11) 0.0487(9) 0.0405(8) -0.0048(7) 0.0047(8) -0.0133(8)
C8' 0.0405(9) 0.0529(10) 0.0490(9) -0.0051(8) -0.0038(7) -0.0016(8)
C9' 0.0391(8) 0.0353(8) 0.0380(7) 0.0006(6) -0.0035(6) 0.0027(6)
C10' 0.0282(7) 0.0375(7) 0.0305(6) 0.0038(6) 0.0073(5) -0.0039(6)
C11' 0.0575(10) 0.0417(9) 0.0354(8) 0.0036(7) 0.0009(7) -0.0136(7)
C12' 0.0313(8) 0.0429(8) 0.0314(7) 0.0046(6) 0.0030(6) -0.0004(6)
C13' 0.0311(7) 0.0363(7) 0.0275(6) 0.0034(5) 0.0005(6) -0.0033(6)
C14' 0.0407(8) 0.0338(7) 0.0347(7) 0.0041(6) 0.0051(6) 0.0028(6)
C15' 0.0465(9) 0.0381(8) 0.0368(7) 0.0095(6) 0.0032(7) -0.0021(7)
C16' 0.0404(9) 0.0440(8) 0.0302(7) 0.0070(6) 0.0033(6) -0.0015(7)
C17' 0.0381(9) 0.0480(9) 0.0350(7) 0.0073(7) 0.0062(6) 0.0063(7)
C18' 0.0351(8) 0.0378(8) 0.0342(7) 0.0085(6) 0.0033(6) 0.0031(6)

loop_
_atom_type_symbol
_atom_type_description
_atom_type_scat_dispersion_real
_atom_type_scat_dispersion_imag
_atom_type_scat_source
C C 0.0033 0.0016 'International Tables Vol C Tables 4.2.6.8 and 6.1.1.4'
H H 0.0000 0.0000 'International Tables Vol C Tables 4.2.6.8 and 6.1.1.4'
B B 0.0013 0.0007 'International Tables Vol C Tables 4.2.6.8 and 6.1.1.4'

loop_
_geom_angle_atom_site_label_1
_geom_angle_atom_site_label_2
_geom_angle_atom_site_label_3
_geom_angle
_geom_angle_site_symmetry_1
_geom_angle_site_symmetry_3
_geom_angle_publ_flag
B5 B1 B10 69.26(8) . . ?
B5 B1 B3 107.77(10) . . ?
B10 B1 B3 107.60(11) . . ?
B5 B1 B2 61.00(8) . . ?
B10 B1 B2 118.10(10) . . ?
B3 B1 B2 60.16(8) . . ?
B5 B1 B4 118.14(11) . . ?
B10 B1 B4 60.88(8) . . ?
B3 B1 B4 60.11(8) . . ?
B2 B1 B4 114.72(11) . . ?
B5 B1 H1 113.7(7) . . ?
B10 B1 H1 114.2(7) . . ?
B3 B1 H1 128.8(7) . . ?
B2 B1 H1 118.0(7) . . ?
B4 B1 H1 118.6(7) . . ?
B6 B2 B1 111.12(10) . . ?
B6 B2 B3 111.25(11) . . ?
B1 B2 B3 59.78(8) . . ?
B6 B2 B7 61.48(8) . . ?
B1 B2 B7 105.52(10) . . ?
B3 B2 B7 58.61(8) . . ?
B6 B2 B5 61.29(8) . . ?
B1 B2 B5 58.69(8) . . ?
B3 B2 B5 105.68(10) . . ?
B7 B2 B5 104.70(10) . . ?
B6 B2 H2 119.7(7) . . ?
B1 B2 H2 119.7(7) . . ?
B3 B2 H2 121.0(7) . . ?
B7 B2 H2 125.7(7) . . ?
B5 B2 H2 123.3(7) . . ?
B7 B3 B8 69.35(9) . . ?
B7 B3 B1 107.55(10) . . ?
B8 B3 B1 107.62(10) . . ?
B7 B3 B2 60.94(8) . . ?
B8 B3 B2 118.22(10) . . ?
B1 B3 B2 60.06(8) . . ?
B7 B3 B4 117.98(10) . . ?
B8 B3 B4 60.79(9) . . ?
B1 B3 B4 60.17(8) . . ?
B2 B3 B4 114.68(10) . . ?
B7 B3 H3 114.4(7) . . ?
B8 B3 H3 114.7(7) . . ?
B1 B3 H3 128.1(7) . . ?
B2 B3 H3 117.7(7) . . ?
B4 B3 H3 118.4(7) . . ?
B9 B4 B3 111.86(10) . . ?
B9 B4 B1 111.51(10) . . ?
B3 B4 B1 59.72(8) . . ?
B9 B4 B8 61.91(8) . . ?
B3 B4 B8 58.75(8) . . ?
B1 B4 B8 105.69(10) . . ?
B9 B4 B10 61.32(8) . . ?
B3 B4 B10 105.61(10) . . ?
B1 B4 B10 58.71(8) . . ?
B8 B4 B10 104.77(10) . . ?
B9 B4 H4 119.2(7) . . ?
B3 B4 H4 119.8(7) . . ?
B1 B4 H4 120.8(8) . . ?
B8 B4 H4 123.6(7) . . ?
B10 B4 H4 125.4(7) . . ?
B1 B5 B2 60.31(8) . . ?
B1 B5 B6 109.54(10) . . ?
B2 B5 B6 57.80(8) . . ?
B1 B5 B10 55.40(8) . . ?
B2 B5 B10 106.29(9) . . ?
B6 B5 B10 117.37(10) . . ?
B1 B5 H5 122.8(7) . . ?
B2 B5 H5 126.5(7) . . ?
B6 B5 H5 119.4(7) . . ?
B10 B5 H5 116.6(7) . . ?
B1 B5 H56 127.2(6) . . ?
B2 B5 H56 101.3(6) . . ?
B6 B5 H56 46.8(6) . . ?
B10 B5 H56 91.1(6) . . ?
H5 B5 H56 108.0(9) . . ?
C1 B6 B2 134.14(11) . . ?
C1 B6 B5 127.09(11) . . ?
B2 B6 B5 60.91(8) . . ?
C1 B6 B7 128.09(11) . . ?
B2 B6 B7 60.76(8) . . ?
B5 B6 B7 103.93(10) . . ?
C1 B6 H56 109.4(6) . . ?
B2 B6 H56 101.4(6) . . ?
B5 B6 H56 43.7(6) . . ?
B7 B6 H56 114.6(6) . . ?
C1 B6 H67 109.9(6) . . ?
B2 B6 H67 101.8(6) . . ?
B5 B6 H67 114.5(6) . . ?
B7 B6 H67 44.3(6) . . ?
H56 B6 H67 92.1(8) . . ?
B3 B7 B2 60.45(8) . . ?
B3 B7 B6 109.66(10) . . ?
B2 B7 B6 57.76(8) . . ?
B3 B7 B8 55.39(8) . . ?
B2 B7 B8 106.48(10) . . ?
B6 B7 B8 117.61(10) . . ?
B3 B7 H7 121.6(7) . . ?
B2 B7 H7 125.5(7) . . ?
B6 B7 H7 119.8(7) . . ?
B8 B7 H7 116.5(7) . . ?
B3 B7 H67 127.3(6) . . ?
B2 B7 H67 102.1(7) . . ?
B6 B7 H67 47.7(6) . . ?
B8 B7 H67 90.7(6) . . ?
H7 B7 H67 108.9(10) . . ?
B3 B8 B4 60.46(9) . . ?
B3 B8 B9 109.70(11) . . ?
B4 B8 B9 57.65(8) . . ?
B3 B8 B7 55.26(8) . . ?
B4 B8 B7 106.29(10) . . ?
B9 B8 B7 117.68(10) . . ?
B3 B8 H8 122.7(7) . . ?
B4 B8 H8 126.2(7) . . ?
B9 B8 H8 119.0(7) . . ?
B7 B8 H8 116.8(7) . . ?
B3 B8 H89 128.1(7) . . ?
B4 B8 H89 100.6(7) . . ?
B9 B8 H89 45.9(6) . . ?
B7 B8 H89 92.7(6) . . ?
H8 B8 H89 107.6(10) . . ?
C10 B9 B4 133.38(11) . . ?
C10 B9 B10 127.44(11) . . ?
B4 B9 B10 60.84(8) . . ?
C10 B9 B8 128.08(11) . . ?
B4 B9 B8 60.44(8) . . ?
B10 B9 B8 103.39(10) . . ?
C10 B9 H89 110.4(6) . . ?
B4 B9 H89 101.0(6) . . ?
B10 B9 H89 114.7(6) . . ?
B8 B9 H89 43.4(6) . . ?
C10 B9 H910 110.3(6) . . ?
B4 B9 H910 101.6(6) . . ?
B10 B9 H910 44.1(6) . . ?
B8 B9 H910 113.8(6) . . ?
H89 B9 H910 92.4(8) . . ?
B1 B10 B4 60.41(8) . . ?
B1 B10 B9 110.00(10) . . ?
B4 B10 B9 57.84(8) . . ?
B1 B10 B5 55.34(7) . . ?
B4 B10 B5 106.44(9) . . ?
B9 B10 B5 118.23(10) . . ?
B1 B10 H10 124.2(7) . . ?
B4 B10 H10 126.4(7) . . ?
B9 B10 H10 117.3(7) . . ?
B5 B10 H10 117.4(7) . . ?
B1 B10 H910 127.5(6) . . ?
B4 B10 H910 101.1(6) . . ?
B9 B10 H910 46.6(6) . . ?
B5 B10 H910 91.7(6) . . ?
H10 B10 H910 106.6(9) . . ?
C2 C1 C3 120.91(13) . . ?
C2 C1 B6 119.65(13) . . ?
C3 C1 B6 119.42(11) . . ?
C1 C2 H2a 120.7(9) . . ?
C1 C2 H2b 121.8(9) . . ?
H2a C2 H2b 117.5(13) . . ?
C1 C3 C4 114.98(12) . . ?
C1 C3 H3a 109.9(9) . . ?
C4 C3 H3a 107.8(9) . . ?
C1 C3 H3b 108.8(9) . . ?
C4 C3 H3b 108.3(9) . . ?
H3a C3 H3b 106.7(13) . . ?
C9 C4 C5 109.87(12) . . ?
C9 C4 C3 112.52(12) . . ?
C5 C4 C3 110.22(12) . . ?
C9 C4 H4a 108.0(8) . . ?
C5 C4 H4a 108.7(8) . . ?
C3 C4 H4a 107.5(8) . . ?
C6 C5 C4 113.11(13) . . ?
C6 C5 H5a 108.0(10) . . ?
C4 C5 H5a 109.6(9) . . ?
C6 C5 H5b 110.0(10) . . ?
C4 C5 H5b 110.5(10) . . ?
H5a C5 H5b 105.3(14) . . ?
C7 C6 C5 111.26(13) . . ?
C7 C6 H6a 110.8(10) . . ?
C5 C6 H6a 109.6(10) . . ?
C7 C6 H6b 110.3(11) . . ?
C5 C6 H6b 108.2(11) . . ?
H6a C6 H6b 106.5(14) . . ?
C6 C7 C8 110.51(13) . . ?
C6 C7 H7a 110.7(11) . . ?
C8 C7 H7a 111.2(11) . . ?
C6 C7 H7b 105.2(11) . . ?
C8 C7 H7b 110.2(10) . . ?
H7a C7 H7b 108.9(14) . . ?
C7 C8 C9 111.35(14) . . ?
C7 C8 H8a 109.3(10) . . ?
C9 C8 H8a 107.3(10) . . ?
C7 C8 H8b 110.2(10) . . ?
C9 C8 H8b 109.8(11) . . ?
H8a C8 H8b 108.8(15) . . ?
C4 C9 C8 111.70(12) . . ?
C4 C9 H9a 106.8(10) . . ?
C8 C9 H9a 109.4(9) . . ?
C4 C9 H9b 108.1(10) . . ?
C8 C9 H9b 110.6(10) . . ?
H9a C9 H9b 110.1(13) . . ?
C11 C10 C12 121.28(13) . . ?
C11 C10 B9 120.09(13) . . ?
C12 C10 B9 118.62(12) . . ?
C10 C11 H11a 122.7(9) . . ?
C10 C11 H11b 122.1(9) . . ?
H11a C11 H11b 115.2(13) . . ?
C10 C12 C13 113.81(12) . . ?
C10 C12 H12a 109.9(9) . . ?
C13 C12 H12a 106.7(9) . . ?
C10 C12 H12b 109.6(8) . . ?
C13 C12 H12b 107.5(8) . . ?
H12a C12 H12b 109.3(12) . . ?
C18 C13 C14 109.81(12) . . ?
C18 C13 C12 111.87(12) . . ?
C14 C13 C12 111.15(12) . . ?
C18 C13 H13 107.3(8) . . ?
C14 C13 H13 108.4(8) . . ?
C12 C13 H13 108.1(8) . . ?
C15 C14 C13 112.15(13) . . ?
C15 C14 H14a 110.1(9) . . ?
C13 C14 H14a 110.5(9) . . ?
C15 C14 H14b 107.9(8) . . ?
C13 C14 H14b 108.2(8) . . ?
H14a C14 H14b 107.8(13) . . ?
C16 C15 C14 111.26(13) . . ?
C16 C15 H15a 107.2(10) . . ?
C14 C15 H15a 110.3(10) . . ?
C16 C15 H15b 110.7(10) . . ?
C14 C15 H15b 110.0(10) . . ?
H15a C15 H15b 107.3(14) . . ?
C15 C16 C17 110.68(13) . . ?
C15 C16 H16a 107.2(9) . . ?
C17 C16 H16a 110.6(9) . . ?
C15 C16 H16b 111.2(9) . . ?
C17 C16 H16b 109.9(10) . . ?
H16a C16 H16b 107.2(13) . . ?
C16 C17 C18 111.37(15) . . ?
C16 C17 H17a 107.1(11) . . ?
C18 C17 H17a 108.5(11) . . ?
C16 C17 H17b 111.6(11) . . ?
C18 C17 H17b 111.2(12) . . ?
H17a C17 H17B 106.7(17) . . ?
C17 C18 C13 112.70(15) . . ?
C17 C18 H18a 111.0(9) . . ?
C13 C18 H18a 105.1(9) . . ?
C17 C18 H18b 109.7(10) . . ?
C13 C18 H18b 111.7(10) . . ?
H18a C18 H18b 106.3(13) . . ?
B10' B1' B5' 69.47(9) . . ?
B10' B1' B3' 107.79(10) . . ?
B5' B1' B3' 107.90(11) . . ?
B10' B1' B4' 60.92(8) . . ?
B5' B1' B4' 118.42(11) . . ?
B3' B1' B4' 60.23(8) . . ?
B10' B1' B2' 118.21(11) . . ?
B5' B1' B2' 60.97(8) . . ?
B3' B1' B2' 60.11(8) . . ?
B4' B1' B2' 114.79(10) . . ?
B10' B1' H1' 113.8(7) . . ?
B5' B1' H1' 114.2(7) . . ?
B3' B1' H1' 128.4(7) . . ?
B4' B1' H1' 117.7(7) . . ?
B2' B1' H1' 118.6(7) . . ?
B6' B2' B3' 111.52(10) . . ?
B6' B2' B1' 111.15(10) . . ?
B3' B2' B1' 59.77(8) . . ?
B6' B2' B7' 61.55(8) . . ?
B3' B2' B7' 58.78(8) . . ?
B1' B2' B7' 105.56(10) . . ?
B6' B2' B5' 61.35(8) . . ?
B3' B2' B5' 105.83(10) . . ?
B1' B2' B5' 58.66(8) . . ?
B7' B2' B5' 104.83(10) . . ?
B6' B2' H2' 120.0(7) . . ?
B3' B2' H2' 120.0(7) . . ?
B1' B2' H2' 119.9(7) . . ?
B7' B2' H2' 124.9(7) . . ?
B5' B2' H2' 124.2(7) . . ?
B7' B3' B8' 69.37(9) . . ?
B7' B3' B1' 107.40(10) . . ?
B8' B3' B1' 107.31(10) . . ?
B7' B3' B2' 60.80(8) . . ?
B8' B3' B2' 118.03(11) . . ?
B1' B3' B2' 60.11(8) . . ?
B7' B3' B4' 117.91(10) . . ?
B8' B3' B4' 60.66(9) . . ?
B1' B3' B4' 60.05(8) . . ?
B2' B3' B4' 114.63(10) . . ?
B7' B3' H3' 115.2(7) . . ?
B8' B3' H3' 115.4(7) . . ?
B1' B3' H3' 127.4(7) . . ?
B2' B3' H3' 117.7(7) . . ?
B4' B3' H3' 118.1(7) . . ?
B9' B4' B1' 111.38(10) . . ?
B9' B4' B3' 111.81(11) . . ?
B1' B4' B3' 59.72(8) . . ?
B9' B4' B8' 61.80(9) . . ?
B1' B4' B8' 105.59(10) . . ?
B3' B4' B8' 58.78(8) . . ?
B9' B4' B10' 61.25(8) . . ?
B1' B4' B10' 58.71(8) . . ?
B3' B4' B10' 105.66(10) . . ?
B8' B4' B10' 104.66(10) . . ?
B9' B4' H4' 120.0(7) . . ?
B1' B4' H4' 119.9(7) . . ?
B3' B4' H4' 119.6(7) . . ?
B8' B4' H4' 124.5(7) . . ?
B10' B4' H4' 124.9(7) . . ?
B1' B5' B2' 60.37(8) . . ?
B1' B5' B6' 109.60(10) . . ?
B2' B5' B6' 57.81(8) . . ?
B1' B5' B10' 55.28(8) . . ?
B2' B5' B10' 106.22(9) . . ?
B6' B5' B10' 117.35(10) . . ?
B1' B5' H5' 123.2(8) . . ?
B2' B5' H5' 126.3(7) . . ?
B6' B5' H5' 118.8(8) . . ?
B10' B5' H5' 117.1(7) . . ?
B1' B5' H56' 127.4(6) . . ?
B2' B5' H56' 100.8(7) . . ?
B6' B5' H56' 46.1(7) . . ?
B10' B5' H56' 91.8(6) . . ?
H5' B5' H56' 107.7(10) . . ?
C1' B6' B2' 133.97(11) . . ?
C1' B6' B5' 127.18(11) . . ?
B2' B6' B5' 60.84(9) . . ?
C1' B6' B7' 128.04(12) . . ?
B2' B6' B7' 60.63(8) . . ?
B5' B6' B7' 103.81(10) . . ?
C1' B6' H56' 110.0(6) . . ?
B2' B6' H56' 100.4(7) . . ?
B5' B6' H56' 42.6(7) . . ?
B7' B6' H56' 114.7(6) . . ?
C1' B6' H67' 110.1(6) . . ?
B2' B6' H67' 101.5(6) . . ?
B5' B6' H67' 114.6(6) . . ?
B7' B6' H67' 44.1(6) . . ?
H56' B6' H67' 93.3(8) . . ?
B3' B7' B2' 60.42(8) . . ?
B3' B7' B6' 109.76(10) . . ?
B2' B7' B6' 57.82(8) . . ?
B3' B7' B8' 55.33(8) . . ?
B2' B7' B8' 106.33(10) . . ?
B6' B7' B8' 117.59(10) . . ?
B3' B7' H7' 123.5(8) . . ?
B2' B7' H7' 125.6(7) . . ?
B6' B7' H7' 117.9(7) . . ?
B8' B7' H7' 117.9(7) . . ?
B3' B7' H67' 127.5(7) . . ?
B2' B7' H67' 101.8(6) . . ?
B6' B7' H67' 47.2(6) . . ?
B8' B7' H67' 91.1(6) . . ?
H7' B7' H67' 107.2(10) . . ?
B3' B8' B4' 60.56(8) . . ?
B3' B8' B9' 109.91(10) . . ?
B4' B8' B9' 57.78(8) . . ?
B3' B8' B7' 55.29(8) . . ?
B4' B8' B7' 106.40(9) . . ?
B9' B8' B7' 117.74(9) . . ?
B3' B8' H8' 122.7(7) . . ?
B4' B8' H8' 126.7(8) . . ?
B9' B8' H8' 119.2(7) . . ?
B7' B8' H8' 116.3(7) . . ?
B3' B8' H89' 128.4(6) . . ?
B4' B8' H89' 100.6(7) . . ?
B9' B8' H89' 45.6(6) . . ?
B7' B8' H89' 93.0(6) . . ?
H8' B8' H89' 107.2(10) . . ?
C10' B9' B4' 133.46(11) . . ?
C10' B9' B10' 127.14(11) . . ?
B4' B9' B10' 60.84(8) . . ?
C10' B9' B8' 128.40(11) . . ?
B4' B9' B8' 60.42(8) . . ?
B10' B9' B8' 103.39(10) . . ?
C10' B9' H89' 110.3(6) . . ?
B4' B9' H89' 101.2(6) . . ?
B10' B9' H89' 115.0(6) . . ?
B8' B9' H89' 43.6(6) . . ?
C10' B9' H910' 110.4(6) . . ?
B4' B9' H910' 101.2(6) . . ?
B10' B9' H910' 43.7(7) . . ?
B8' B9' H910' 113.6(6) . . ?
H89' B9' H910' 92.7(9) . . ?
B1' B10' B4' 60.37(8) . . ?
B1' B10' B9' 109.95(10) . . ?
B4' B10' B9' 57.91(8) . . ?
B1' B10' B5' 55.25(8) . . ?
B4' B10' B5' 106.39(9) . . ?
B9' B10' B5' 118.20(10) . . ?
B1' B10' H10' 123.5(7) . . ?
B4' B10' H10' 127.1(7) . . ?
B9' B10' H10' 118.5(7) . . ?
B5' B10' H10' 116.3(7) . . ?
B1' B10' H910' 127.3(7) . . ?
B4' B10' H910' 101.6(6) . . ?
B9' B10' H910' 47.2(6) . . ?
B5' B10' H910' 91.2(6) . . ?
H10' B10' H910' 107.1(10) . . ?
C2' C1' C3' 121.00(14) . . ?
C2' C1' B6' 119.79(14) . . ?
C3' C1' B6' 119.20(12) . . ?
C1' C2' H2a' 120.5(10) . . ?
C1' C2' H2b' 121.3(9) . . ?
H2a' C2' H2b' 118.3(14) . . ?
C1' C3' C4' 114.85(12) . . ?
C1' C3' H3a' 110.1(9) . . ?
C4' C3' H3a' 107.6(9) . . ?
C1' C3' H3b' 108.4(9) . . ?
C4' C3' H3b' 107.1(9) . . ?
H3a' C3' H3b' 108.7(14) . . ?
C9' C4' C5' 109.96(11) . . ?
C9' C4' C3' 112.50(12) . . ?
C5' C4' C3' 110.68(13) . . ?
C9' C4' H4a' 109.1(8) . . ?
C5' C4' H4a' 107.3(8) . . ?
C3' C4' H4a' 107.2(8) . . ?
C6' C5' C4' 112.84(14) . . ?
C6' C5' H5a' 109.5(10) . . ?
C4' C5' H5a' 106.6(10) . . ?
C6' C5' H5b' 110.4(10) . . ?
C4' C5' H5b' 108.4(10) . . ?
H5a' C5' H5b' 109.0(15) . . ?
C7' C6' C5' 111.71(14) . . ?
C7' C6' H6a' 109.9(10) . . ?
C5' C6' H6a' 111.3(11) . . ?
C7' C6' H6b' 111.5(11) . . ?
C5' C6' H6b' 106.1(11) . . ?
H6a' C6' H6b' 106.2(15) . . ?
C6' C7' C8' 110.32(13) . . ?
C6' C7' H7a' 109.5(10) . . ?
C8' C7' H7a' 110.4(10) . . ?
C6' C7' H7b' 108.3(11) . . ?
C8' C7' H7b' 110.1(11) . . ?
H7a' C7' H7b' 108.2(14) . . ?
C7' C8' C9' 111.75(14) . . ?
C7' C8' H8a' 108.6(10) . . ?
C9' C8' H8a' 108.7(10) . . ?
C7' C8' H8b' 110.2(11) . . ?
C9' C8' H8b' 108.7(11) . . ?
H8a' C8' H8b' 108.9(15) . . ?
C4' C9' C8' 111.46(12) . . ?
C4' C9' H9a' 107.7(9) . . ?
C8' C9' H9a' 110.5(9) . . ?
C4' C9' H9b' 108.3(9) . . ?
C8' C9' H9b' 111.1(10) . . ?
H9a' C9' H9b' 107.5(13) . . ?
C11' C10' C12' 120.65(13) . . ?
C11' C10' B9' 120.07(12) . . ?
C12' C10' B9' 119.28(11) . . ?
C10' C11' H11a' 121.7(9) . . ?
C10' C11' H11b' 122.1(9) . . ?
H11a' C11' H11b' 116.2(13) . . ?
C10' C12' C13' 114.58(11) . . ?
C10' C12' H12a' 109.0(8) . . ?
C13' C12' H12a' 107.1(9) . . ?
C10' C12' H12b' 109.7(8) . . ?
C13' C12' H12b' 108.4(8) . . ?
H12a' C12' H12b' 107.9(12) . . ?
C18' C13' C14' 109.96(11) . . ?
C18' C13' C12' 112.05(11) . . ?
C14' C13' C12' 110.49(11) . . ?
C18' C13' H13' 107.2(9) . . ?
C14' C13' H13' 108.0(8) . . ?
C12' C13' H13' 109.0(9) . . ?
C15' C14' C13' 113.36(12) . . ?
C15' C14' H14a' 109.9(9) . . ?
C13' C14' H14a' 109.5(9) . . ?
C15' C14' H14b' 108.9(8) . . ?
C13' C14' H14b' 107.3(8) . . ?
H14a' C14' H14b' 107.7(12) . . ?
C16' C15' C14' 111.81(12) . . ?
C16' C15' H15a' 109.7(10) . . ?
C14' C15' H15a' 108.0(9) . . ?
C16' C15' H15b' 109.9(9) . . ?
C14' C15' H15b' 109.7(9) . . ?
H15a' C15' H15b' 107.6(12) . . ?
C15' C16' C17' 110.52(12) . . ?
C15' C16' H16a' 108.8(9) . . ?
C17' C16' H16a' 110.0(8) . . ?
C15' C16' H16b' 111.2(9) . . ?
C17' C16' H16b' 109.3(9) . . ?
H16a' C16' H16b' 107.0(12) . . ?
C16' C17' C18' 111.22(12) . . ?
C16' C17' H17a' 107.4(8) . . ?
C18' C17' H17a' 109.3(9) . . ?
C16' C17' H17b' 111.2(9) . . ?
C18' C17' H17b' 110.4(10) . . ?
H17a' C17' H17b' 107.1(13) . . ?
C13' C18' C17' 112.31(12) . . ?
C13' C18' H18a' 109.6(9) . . ?
C17' C18' H18a' 110.4(10) . . ?
C13' C18' H18b' 106.9(8) . . ?
C17' C18' H18b' 110.0(8) . . ?
H18a' C18' H18b' 107.5(12) . . ?

loop_
_geom_bond_atom_site_label_1
_geom_bond_atom_site_label_2
_geom_bond_distance
_geom_bond_site_symmetry_2
_geom_bond_publ_flag
B1 B5 1.754(2) . ?
B1 B10 1.755(2) . ?
B1 B3 1.778(2) . ?
B1 B2 1.783(2) . ?
B1 B4 1.786(2) . ?
B1 H1 1.107(14) . ?
B2 B6 1.738(2) . ?
B2 B3 1.785(2) . ?
B2 B7 1.793(2) . ?
B2 B5 1.795(2) . ?
B2 H2 1.086(14) . ?
B3 B7 1.751(2) . ?
B3 B8 1.754(2) . ?
B3 B4 1.785(2) . ?
B3 H3 1.103(13) . ?
B4 B9 1.739(2) . ?
B4 B8 1.791(2) . ?
B4 B10 1.794(2) . ?
B4 H4 1.073(13) . ?
B5 B6 1.802(2) . ?
B5 B10 1.994(2) . ?
B5 H5 1.091(14) . ?
B5 H56 1.245(14) . ?
B6 C1 1.5629(19) . ?
B6 B7 1.806(2) . ?
B6 H56 1.312(14) . ?
B6 H67 1.336(14) . ?
B7 B8 1.994(2) . ?
B7 H7 1.083(14) . ?
B7 H67 1.263(13) . ?
B8 B9 1.816(2) . ?
B8 H8 1.098(14) . ?
B8 H89 1.248(14) . ?
B9 C10 1.568(2) . ?
B9 B10 1.803(2) . ?
B9 H89 1.304(14) . ?
B9 H910 1.311(13) . ?
B10 H10 1.079(14) . ?
B10 H910 1.255(14) . ?
C1 C2 1.329(2) . ?
C1 C3 1.5139(19) . ?
C2 H2a 1.007(17) . ?
C2 H2b 1.021(17) . ?
C3 C4 1.5355(19) . ?
C3 H3a 1.012(17) . ?
C3 H3b 0.988(15) . ?
C4 C9 1.524(2) . ?
C4 C5 1.5315(19) . ?
C4 H4a 1.012(14) . ?
C5 C6 1.527(2) . ?
C5 H5a 1.006(17) . ?
C5 H5b 1.007(18) . ?
C6 C7 1.523(2) . ?
C6 H6a 1.024(19) . ?
C6 H6b 1.02(2) . ?
C7 C8 1.524(2) . ?
C7 H7a 0.98(2) . ?
C7 H7b 1.009(18) . ?
C8 C9 1.527(2) . ?
C8 H8a 1.042(18) . ?
C8 H8b 1.00(2) . ?
C9 H9a 1.016(16) . ?
C9 H9b 0.999(17) . ?
C10 C11 1.328(2) . ?
C10 C12 1.5180(19) . ?
C11 H11a 1.002(18) . ?
C11 H11b 1.006(16) . ?
C12 C13 1.5446(19) . ?
C12 H12a 1.036(18) . ?
C12 H12b 1.010(15) . ?
C13 C18 1.524(2) . ?
C13 C14 1.5275(19) . ?
C13 H13 1.002(16) . ?
C14 C15 1.526(2) . ?
C14 H14a 0.990(18) . ?
C14 H14b 1.033(18) . ?
C15 C16 1.515(2) . ?
C15 H15a 1.02(2) . ?
C15 H15b 0.999(18) . ?
C16 C17 1.522(2) . ?
C16 H16a 1.041(19) . ?
C16 H16b 0.975(17) . ?
C17 C18 1.523(2) . ?
C17 H17a 1.03(2) . ?
C17 H17b 1.00(2) . ?
C18 H18a 0.992(18) . ?
C18 H18b 0.981(18) . ?
B1' B10' 1.753(2) . ?
B1' B5' 1.753(2) . ?
B1' B3' 1.777(2) . ?
B1' B4' 1.783(2) . ?
B1' B2' 1.783(2) . ?
B1' H1' 1.096(14) . ?
B2' B6' 1.739(2) . ?
B2' B3' 1.783(2) . ?
B2' B7' 1.790(2) . ?
B2' B5' 1.794(2) . ?
B2' H2' 1.099(13) . ?
B3' B7' 1.754(2) . ?
B3' B8' 1.755(2) . ?
B3' B4' 1.787(2) . ?
B3' H3' 1.095(14) . ?
B4' B9' 1.740(2) . ?
B4' B8' 1.788(2) . ?
B4' B10' 1.793(2) . ?
B4' H4' 1.099(14) . ?
B5' B6' 1.803(2) . ?
B5' B10' 1.998(2) . ?
B5' H5' 1.085(14) . ?
B5' H56' 1.220(15) . ?
B6' C1' 1.568(2) . ?
B6' B7' 1.806(2) . ?
B6' H56' 1.299(14) . ?
B6' H67' 1.326(13) . ?
B7' B8' 1.997(2) . ?
B7' H7' 1.083(15) . ?
B7' H67' 1.257(14) . ?
B8' B9' 1.812(2) . ?
B8' H8' 1.083(13) . ?
B8' H89' 1.250(14) . ?
B9' C10' 1.5652(19) . ?
B9' B10' 1.800(2) . ?
B9' H89' 1.295(14) . ?
B9' H910' 1.321(14) . ?
B10' H10' 1.064(14) . ?
B10' H910' 1.244(15) . ?
C1' C2' 1.328(2) . ?
C1' C3' 1.516(2) . ?
C2' H2a' 0.986(18) . ?
C2' H2b' 1.027(18) . ?
C3' C4' 1.536(2) . ?
C3' H3a' 1.033(17) . ?
C3' H3b' 1.016(18) . ?
C4' C9' 1.5195(19) . ?
C4' C5' 1.530(2) . ?
C4' H4a' 0.990(14) . ?
C5' C6' 1.519(2) . ?
C5' H5a' 1.022(18) . ?
C5' H5b' 0.999(18) . ?
C6' C7' 1.515(2) . ?
C6' H6a' 0.98(2) . ?
C6' H6b' 0.99(2) . ?
C7' C8' 1.521(2) . ?
C7' H7a' 0.999(18) . ?
C7' H7b' 1.010(19) . ?
C8' C9' 1.527(2) . ?
C8' H8a' 1.062(19) . ?
C8' H8b' 1.00(2) . ?
C9' H9a' 1.018(17) . ?
C9' H9b' 1.004(18) . ?
C10' C11' 1.328(2) . ?
C10' C12' 1.5172(18) . ?
C11' H11a' 1.009(17) . ?
C11' H11b' 0.970(16) . ?
C12' C13' 1.5407(19) . ?
C12' H12a' 1.011(16) . ?
C12' H12b' 0.995(15) . ?
C13' C18' 1.5261(19) . ?
C13' C14' 1.5330(18) . ?
C13' H13' 0.981(15) . ?
C14' C15' 1.527(2) . ?
C14' H14a' 0.984(17) . ?
C14' H14b' 1.010(15) . ?
C15' C16' 1.519(2) . ?
C15' H15a' 1.005(17) . ?
C15' H15b' 1.032(16) . ?
C16' C17' 1.5256(19) . ?
C16' H16a' 1.002(15) . ?
C16' H16b' 1.014(18) . ?
C17' C18' 1.526(2) . ?
C17' H17a' 1.010(16) . ?
C17' H17b' 0.975(17) . ?
C18' H18a' 0.991(16) . ?
C18' H18b' 1.022(16) . ?
